data_2227476
loop_
_publ_author_name
'Wang, Kai'
'Yang, Wen-ge'
'Wang, Lu-Lu'
'Zhu, Jing'
'Hu, Yong-hong'

_publ_section_title
;
 7'-Methyl-5'-oxo-2',3'-dihydrospiro[1,3-dioxolane-2,1'(5'<i>H</i>)-indolizine]-6'-carbonitrile
;
_journal_coeditor_code HB5573
_journal_issue 9
_journal_name_full 'Acta Crystallographica Section E'
_journal_page_first o2431
_journal_paper_doi 10.1107/S160053681003285X
_journal_volume 66
_journal_year 2010
_chemical_formula_iupac 'C12 H12 N2 O3'
_chemical_formula_moiety 'C12 H12 N2 O3'
_chemical_formula_sum 'C12 H12 N2 O3'
_chemical_formula_weight 232.24
_chemical_name_systematic
;
7'-Methyl-5'-oxo-2',3'-dihydrospiro[1,3-dioxolane-2,1'(5'<i>H</i>)-
indolizine]-6'-carbonitrile
;
_space_group_IT_number 33
_symmetry_cell_setting orthorhombic
_symmetry_space_group_name_Hall 'P 2c -2n'
_symmetry_space_group_name_H-M 'P n a 21'
_atom_sites_solution_hydrogens geom
_atom_sites_solution_primary direct
_atom_sites_solution_secondary difmap
_audit_creation_method SHELXL-97
_cell_angle_alpha 90.00
_cell_angle_beta 90.00
_cell_angle_gamma 90.00
_cell_formula_units_Z 4
_cell_length_a 7.9460(16)
_cell_length_b 25.945(5)
_cell_length_c 5.3430(11)
_cell_measurement_reflns_used 25
_cell_measurement_temperature 293(2)
_cell_measurement_theta_max 12
_cell_measurement_theta_min 9
_cell_volume 1101.5(4)
_computing_cell_refinement 'CAD-4 EXPRESS (Enraf--Nonius, 1994)'
_computing_data_collection 'CAD-4 EXPRESS (Enraf--Nonius, 1994)'
_computing_data_reduction 'XCAD4 (Harms & Wocadlo, 1995)'
_computing_molecular_graphics 'SHELXTL  (Sheldrick, 2008)'
_computing_publication_material 'PLATON (Spek, 2009)'
_computing_structure_refinement 'SHELXL97 (Sheldrick, 2008)'
_computing_structure_solution 'SHELXS97 (Sheldrick, 2008)'
_diffrn_ambient_temperature 293(2)
_diffrn_measured_fraction_theta_full 0.996
_diffrn_measured_fraction_theta_max 0.996
_diffrn_measurement_device_type 'Enraf--Nonius CAD-4'
_diffrn_measurement_method \w/2\q
_diffrn_radiation_monochromator graphite
_diffrn_radiation_source 'fine-focus sealed tube'
_diffrn_radiation_type MoK\a
_diffrn_radiation_wavelength 0.71073
_diffrn_reflns_av_R_equivalents 0.0345
_diffrn_reflns_av_sigmaI/netI 0.0471
_diffrn_reflns_limit_h_max 9
_diffrn_reflns_limit_h_min 0
_diffrn_reflns_limit_k_max 31
_diffrn_reflns_limit_k_min -31
_diffrn_reflns_limit_l_max 6
_diffrn_reflns_limit_l_min 0
_diffrn_reflns_number 2217
_diffrn_reflns_theta_full 25.31
_diffrn_reflns_theta_max 25.31
_diffrn_reflns_theta_min 1.57
_diffrn_standards_decay_% 1
_diffrn_standards_interval_count 200
_diffrn_standards_interval_time 120
_diffrn_standards_number 3
_exptl_absorpt_coefficient_mu 0.102
_exptl_absorpt_correction_T_max 0.990
_exptl_absorpt_correction_T_min 0.970
_exptl_absorpt_correction_type psi-scan
_exptl_absorpt_process_details '(North <i>et al.</i>, 1968)'
_exptl_crystal_colour colorless
_exptl_crystal_density_diffrn 1.400
_exptl_crystal_density_method 'not measured'
_exptl_crystal_description block
_exptl_crystal_F_000 488
_exptl_crystal_size_max 0.30
_exptl_crystal_size_mid 0.10
_exptl_crystal_size_min 0.10
_refine_diff_density_max 0.198
_refine_diff_density_min -0.200
_refine_ls_extinction_coef 0.047(6)
_refine_ls_extinction_expression Fc^*^=kFc[1+0.001xFc^2^\l^3^/sin(2\q)]^-1/4^
_refine_ls_extinction_method 'SHELXL97 (Sheldrick, 2008)'
_refine_ls_goodness_of_fit_ref 1.003
_refine_ls_hydrogen_treatment constr
_refine_ls_matrix_type full
_refine_ls_number_parameters 155
_refine_ls_number_reflns 1123
_refine_ls_number_restraints 1
_refine_ls_restrained_S_all 1.003
_refine_ls_R_factor_all 0.0678
_refine_ls_R_factor_gt 0.0455
_refine_ls_shift/su_max 0.000
_refine_ls_shift/su_mean 0.000
_refine_ls_structure_factor_coef Fsqd
_refine_ls_weighting_details 'calc w=1/[\s^2^(Fo^2^)+(0.0630P)^2^] where P=(Fo^2^+2Fc^2^)/3'
_refine_ls_weighting_scheme calc
_refine_ls_wR_factor_gt 0.1002
_refine_ls_wR_factor_ref 0.1119
_reflns_number_gt 821
_reflns_number_total 1123
_reflns_threshold_expression I>2\s(I)
_cod_data_source_file hb5573.cif
_cod_data_source_block I
_cod_database_code 2227476
_cod_database_fobs_code 2227476

loop_
_symmetry_equiv_pos_as_xyz
'x, y, z'
'-x, -y, z+1/2'
'x+1/2, -y+1/2, z'
'-x+1/2, y+1/2, z+1/2'

loop_
_atom_site_type_symbol
_atom_site_label
_atom_site_fract_x
_atom_site_fract_y
_atom_site_fract_z
_atom_site_U_iso_or_equiv
_atom_site_adp_type
_atom_site_calc_flag
_atom_site_refinement_flags
_atom_site_occupancy
_atom_site_disorder_assembly
_atom_site_disorder_group
N N1 0.6878(4) 0.41701(10) 0.1075(7) 0.0350(8) Uani d . 1 . .
O O1 1.0548(3) 0.42931(10) -0.0779(6) 0.0432(7) Uani d . 1 . .
C C1 1.1570(5) 0.39063(18) -0.1891(10) 0.0523(12) Uani d . 1 . .
H H1A 1.1499 0.3586 -0.0963 0.063 Uiso calc R 1 . .
H H1B 1.2737 0.4015 -0.1965 0.063 Uiso calc R 1 . .
O O2 0.9270(3) 0.41052(10) -0.4426(6) 0.0464(8) Uani d . 1 . .
C C2 1.0842(5) 0.38466(17) -0.4486(10) 0.0532(12) Uani d . 1 . .
H H2A 1.1579 0.4001 -0.5724 0.064 Uiso calc R 1 . .
H H2B 1.0690 0.3485 -0.4892 0.064 Uiso calc R 1 . .
N N2 0.3916(5) 0.29581(15) 0.6093(9) 0.0675(12) Uani d . 1 . .
O O3 0.5035(3) 0.42382(11) 0.4332(7) 0.0551(8) Uani d . 1 . .
C C3 0.8959(5) 0.42629(15) -0.1938(8) 0.0382(9) Uani d . 1 . .
C C4 0.7840(4) 0.38909(13) -0.0515(8) 0.0330(8) Uani d . 1 . .
C C5 0.7124(5) 0.47294(14) 0.0789(9) 0.0435(10) Uani d . 1 . .
H H5A 0.7800 0.4868 0.2142 0.052 Uiso calc R 1 . .
H H5B 0.6055 0.4910 0.0735 0.052 Uiso calc R 1 . .
C C6 0.8043(5) 0.47679(15) -0.1705(9) 0.0465(11) Uani d . 1 . .
H H6A 0.7254 0.4813 -0.3072 0.056 Uiso calc R 1 . .
H H6B 0.8828 0.5054 -0.1701 0.056 Uiso calc R 1 . .
C C7 0.7736(4) 0.33684(13) -0.0581(8) 0.0378(9) Uani d . 1 . .
H H7A 0.8364 0.3182 -0.1736 0.045 Uiso calc R 1 . .
C C8 0.6665(4) 0.31108(13) 0.1120(8) 0.0361(9) Uani d . 1 . .
C C9 0.5774(4) 0.34061(15) 0.2809(8) 0.0384(9) Uani d . 1 . .
C C10 0.5825(5) 0.39580(15) 0.2880(8) 0.0411(10) Uani d . 1 . .
C C11 0.6517(5) 0.25394(13) 0.1031(9) 0.0484(11) Uani d . 1 . .
H H11A 0.5747 0.2426 0.2301 0.073 Uiso calc R 1 . .
H H11B 0.7602 0.2387 0.1318 0.073 Uiso calc R 1 . .
H H11C 0.6107 0.2436 -0.0583 0.073 Uiso calc R 1 . .
C C12 0.4728(5) 0.31630(16) 0.4644(10) 0.0451(10) Uani d . 1 . .

loop_
_atom_site_aniso_label
_atom_site_aniso_U_11
_atom_site_aniso_U_22
_atom_site_aniso_U_33
_atom_site_aniso_U_12
_atom_site_aniso_U_13
_atom_site_aniso_U_23
N1 0.0381(16) 0.0350(16) 0.0320(18) 0.0017(13) 0.0036(16) -0.0016(17)
O1 0.0423(14) 0.0509(14) 0.0365(15) -0.0026(13) 0.0029(16) -0.0031(14)
C1 0.049(2) 0.059(3) 0.049(3) 0.006(2) 0.006(3) 0.006(3)
O2 0.0522(16) 0.0618(18) 0.0252(14) 0.0076(14) 0.0057(15) 0.0018(14)
C2 0.061(3) 0.057(2) 0.042(2) 0.009(2) 0.018(2) 0.000(2)
N2 0.065(2) 0.081(3) 0.056(3) -0.017(2) 0.022(3) 0.002(2)
O3 0.0598(18) 0.0526(16) 0.0528(18) 0.0025(14) 0.0263(18) -0.0127(17)
C3 0.043(2) 0.044(2) 0.027(2) 0.0000(17) 0.003(2) -0.0032(19)
C4 0.0313(18) 0.0400(19) 0.0276(18) 0.0043(16) 0.0004(19) -0.003(2)
C5 0.054(2) 0.038(2) 0.038(2) 0.0027(18) 0.009(2) 0.000(2)
C6 0.055(2) 0.042(2) 0.042(2) 0.003(2) 0.006(2) 0.010(2)
C7 0.040(2) 0.039(2) 0.034(2) 0.0055(16) 0.009(2) -0.004(2)
C8 0.0340(18) 0.041(2) 0.033(2) 0.0011(16) 0.001(2) -0.002(2)
C9 0.037(2) 0.043(2) 0.034(2) -0.0003(18) 0.003(2) 0.001(2)
C10 0.039(2) 0.046(2) 0.038(2) 0.0061(18) 0.001(2) -0.004(2)
C11 0.053(2) 0.042(2) 0.050(3) -0.0047(17) 0.008(3) 0.004(3)
C12 0.041(2) 0.052(2) 0.043(3) -0.0045(19) 0.005(2) 0.000(2)

loop_
_atom_type_symbol
_atom_type_description
_atom_type_scat_dispersion_real
_atom_type_scat_dispersion_imag
_atom_type_scat_source
C C 0.0033 0.0016 'International Tables Vol C Tables 4.2.6.8 and 6.1.1.4'
H H 0.0000 0.0000 'International Tables Vol C Tables 4.2.6.8 and 6.1.1.4'
N N 0.0061 0.0033 'International Tables Vol C Tables 4.2.6.8 and 6.1.1.4'
O O 0.0106 0.0060 'International Tables Vol C Tables 4.2.6.8 and 6.1.1.4'

loop_
_geom_angle_atom_site_label_1
_geom_angle_atom_site_label_2
_geom_angle_atom_site_label_3
_geom_angle_site_symmetry_1
_geom_angle_site_symmetry_3
_geom_angle
_geom_angle_publ_flag
C4 N1 C10 . . 124.3(3) ?
C4 N1 C5 . . 112.8(3) ?
C10 N1 C5 . . 122.8(3) ?
C3 O1 C1 . . 106.8(3) ?
O1 C1 C2 . . 103.7(4) ?
O1 C1 H1A . . 111.0 ?
C2 C1 H1A . . 111.0 ?
O1 C1 H1B . . 111.0 ?
C2 C1 H1B . . 111.0 ?
H1A C1 H1B . . 109.0 ?
C3 O2 C2 . . 108.2(3) ?
O2 C2 C1 . . 105.6(4) ?
O2 C2 H2A . . 110.6 ?
C1 C2 H2A . . 110.6 ?
O2 C2 H2B . . 110.6 ?
C1 C2 H2B . . 110.6 ?
H2A C2 H2B . . 108.8 ?
O1 C3 O2 . . 105.9(3) ?
O1 C3 C6 . . 110.4(3) ?
O2 C3 C6 . . 114.5(4) ?
O1 C3 C4 . . 109.9(3) ?
O2 C3 C4 . . 112.9(3) ?
C6 C3 C4 . . 103.2(3) ?
N1 C4 C7 . . 121.1(4) ?
N1 C4 C3 . . 107.8(3) ?
C7 C4 C3 . . 131.1(4) ?
N1 C5 C6 . . 102.7(3) ?
N1 C5 H5A . . 111.2 ?
C6 C5 H5A . . 111.2 ?
N1 C5 H5B . . 111.2 ?
C6 C5 H5B . . 111.2 ?
H5A C5 H5B . . 109.1 ?
C3 C6 C5 . . 104.3(3) ?
C3 C6 H6A . . 110.9 ?
C5 C6 H6A . . 110.9 ?
C3 C6 H6B . . 110.9 ?
C5 C6 H6B . . 110.9 ?
H6A C6 H6B . . 108.9 ?
C4 C7 C8 . . 119.5(4) ?
C4 C7 H7A . . 120.3 ?
C8 C7 H7A . . 120.3 ?
C9 C8 C7 . . 117.9(3) ?
C9 C8 C11 . . 122.3(4) ?
C7 C8 C11 . . 119.9(4) ?
C8 C9 C12 . . 120.1(3) ?
C8 C9 C10 . . 123.9(4) ?
C12 C9 C10 . . 116.0(4) ?
O3 C10 N1 . . 120.6(3) ?
O3 C10 C9 . . 126.2(4) ?
N1 C10 C9 . . 113.2(3) ?
C8 C11 H11A . . 109.5 ?
C8 C11 H11B . . 109.5 ?
H11A C11 H11B . . 109.5 ?
C8 C11 H11C . . 109.5 ?
H11A C11 H11C . . 109.5 ?
H11B C11 H11C . . 109.5 ?
N2 C12 C9 . . 178.3(5) ?

loop_
_geom_bond_atom_site_label_1
_geom_bond_atom_site_label_2
_geom_bond_site_symmetry_2
_geom_bond_distance
_geom_bond_publ_flag
N1 C4 . 1.353(5) ?
N1 C10 . 1.390(5) ?
N1 C5 . 1.472(4) ?
O1 C3 . 1.408(5) ?
O1 C1 . 1.421(5) ?
C1 C2 . 1.510(7) ?
C1 H1A . 0.9700 ?
C1 H1B . 0.9700 ?
O2 C3 . 1.413(5) ?
O2 C2 . 1.419(5) ?
C2 H2A . 0.9700 ?
C2 H2B . 0.9700 ?
N2 C12 . 1.140(5) ?
O3 C10 . 1.235(5) ?
C3 C6 . 1.504(6) ?
C3 C4 . 1.517(6) ?
C4 C7 . 1.359(5) ?
C5 C6 . 1.523(6) ?
C5 H5A . 0.9700 ?
C5 H5B . 0.9700 ?
C6 H6A . 0.9700 ?
C6 H6B . 0.9700 ?
C7 C8 . 1.413(5) ?
C7 H7A . 0.9300 ?
C8 C9 . 1.379(6) ?
C8 C11 . 1.488(5) ?
C9 C12 . 1.432(6) ?
C9 C10 . 1.433(5) ?
C11 H11A . 0.9600 ?
C11 H11B . 0.9600 ?
C11 H11C . 0.9600 ?

loop_
_geom_hbond_atom_site_label_D
_geom_hbond_atom_site_label_H
_geom_hbond_atom_site_label_A
_geom_hbond_site_symmetry_A
_geom_hbond_distance_DH
_geom_hbond_distance_HA
_geom_hbond_distance_DA
_geom_hbond_angle_DHA
C5 H5B O3 2_664 0.97 2.49 3.275(5) 138

loop_
_geom_torsion_atom_site_label_1
_geom_torsion_atom_site_label_2
_geom_torsion_atom_site_label_3
_geom_torsion_atom_site_label_4
_geom_torsion_site_symmetry_1
_geom_torsion_site_symmetry_2
_geom_torsion_site_symmetry_3
_geom_torsion_site_symmetry_4
_geom_torsion
_geom_torsion_publ_flag
C3 O1 C1 C2 . . . . 28.0(4) ?
C3 O2 C2 C1 . . . . -5.9(5) ?
O1 C1 C2 O2 . . . . -13.4(5) ?
C1 O1 C3 O2 . . . . -32.5(4) ?
C1 O1 C3 C6 . . . . -157.0(4) ?
C1 O1 C3 C4 . . . . 89.8(4) ?
C2 O2 C3 O1 . . . . 23.4(4) ?
C2 O2 C3 C6 . . . . 145.3(3) ?
C2 O2 C3 C4 . . . . -96.9(4) ?
C10 N1 C4 C7 . . . . 5.3(6) ?
C5 N1 C4 C7 . . . . -177.6(4) ?
C10 N1 C4 C3 . . . . -172.8(3) ?
C5 N1 C4 C3 . . . . 4.3(5) ?
O1 C3 C4 N1 . . . . 96.2(4) ?
O2 C3 C4 N1 . . . . -145.8(3) ?
C6 C3 C4 N1 . . . . -21.6(4) ?
O1 C3 C4 C7 . . . . -81.7(5) ?
O2 C3 C4 C7 . . . . 36.3(6) ?
C6 C3 C4 C7 . . . . 160.5(4) ?
C4 N1 C5 C6 . . . . 14.6(4) ?
C10 N1 C5 C6 . . . . -168.3(3) ?
O1 C3 C6 C5 . . . . -87.6(4) ?
O2 C3 C6 C5 . . . . 153.0(3) ?
C4 C3 C6 C5 . . . . 29.8(4) ?
N1 C5 C6 C3 . . . . -27.3(4) ?
N1 C4 C7 C8 . . . . -3.0(6) ?
C3 C4 C7 C8 . . . . 174.6(4) ?
C4 C7 C8 C9 . . . . -0.6(6) ?
C4 C7 C8 C11 . . . . 178.8(4) ?
C7 C8 C9 C12 . . . . -177.3(4) ?
C11 C8 C9 C12 . . . . 3.3(6) ?
C7 C8 C9 C10 . . . . 2.3(6) ?
C11 C8 C9 C10 . . . . -177.1(4) ?
C4 N1 C10 O3 . . . . 177.2(4) ?
C5 N1 C10 O3 . . . . 0.4(6) ?
C4 N1 C10 C9 . . . . -3.5(6) ?
C5 N1 C10 C9 . . . . 179.8(3) ?
C8 C9 C10 O3 . . . . 179.0(4) ?
C12 C9 C10 O3 . . . . -1.5(6) ?
C8 C9 C10 N1 . . . . -0.4(6) ?
C12 C9 C10 N1 . . . . 179.2(3) ?

loop_
_cod_related_entry_id
_cod_related_entry_database
_cod_related_entry_code
1 ChemSpider 1013353
